data_7719485
loop_
_publ_author_name
'Li, Ming-Zhao'
'Qin, Dan'
'Chen, Juan'
'Wei, Qi'
'Yang, Guo-Yu'

_publ_section_title
;
 Two alkali metal borates built by {Li@B<sub>14</sub>} and
 {B<sub>15</sub>} cluster units.
;
_journal_issue 41
_journal_name_full 'Dalton transactions (Cambridge, England : 2003)'
_journal_page_first 15468
_journal_page_last 15473
_journal_paper_doi 10.1039/d5dt02076j
_journal_volume 54
_journal_year 2025
_chemical_formula_moiety 'B14 H10 K7 Li O30'
_chemical_formula_sum 'B14 H10 K7 Li O30'
_chemical_formula_weight 922.06
_space_group_crystal_system monoclinic
_space_group_IT_number 14
_space_group_name_Hall '-P 2yn'
_space_group_name_H-M_alt 'P 1 21/n 1'
_atom_sites_solution_hydrogens difmap
_atom_sites_solution_primary iterative
_audit_creation_date 2025-05-18
_audit_creation_method
;
Olex2 1.5
(compiled 2025.04.05 svn.rf049d14d for OlexSys, GUI svn.r7205)
;
_audit_update_record
;
2025-05-26 deposited with the CCDC.	2025-09-23 downloaded from the CCDC.
;
_cell_angle_alpha 90
_cell_angle_beta 91.160(17)
_cell_angle_gamma 90
_cell_formula_units_Z 2
_cell_length_a 8.9860(17)
_cell_length_b 9.6667(14)
_cell_length_c 15.594(3)
_cell_measurement_reflns_used 1067
_cell_measurement_temperature 293(2)
_cell_measurement_theta_max 24.9760
_cell_measurement_theta_min 4.0300
_cell_volume 1354.3(4)
_computing_molecular_graphics 'Olex2 1.5 (Dolomanov et al., 2009)'
_computing_publication_material 'Olex2 1.5 (Dolomanov et al., 2009)'
_computing_structure_refinement 'SHELXL 2013/4 (Sheldrick, 2015)'
_computing_structure_solution 'olex2.solve 1.5 (Bourhis et al., 2015)'
_diffrn_ambient_temperature 293(2)
_diffrn_measured_fraction_theta_full 0.998
_diffrn_measured_fraction_theta_max 0.886
_diffrn_measurement_device_type 'multiwire proportional'
_diffrn_measurement_method 'phi and omega scans'
_diffrn_radiation_monochromator graphite
_diffrn_radiation_type MoK\a
_diffrn_radiation_wavelength 0.71073
_diffrn_reflns_av_R_equivalents 0.0658
_diffrn_reflns_av_unetI/netI 0.0861
_diffrn_reflns_Laue_measured_fraction_full 0.998
_diffrn_reflns_Laue_measured_fraction_max 0.886
_diffrn_reflns_limit_h_max 11
_diffrn_reflns_limit_h_min -11
_diffrn_reflns_limit_k_max 9
_diffrn_reflns_limit_k_min -12
_diffrn_reflns_limit_l_max 18
_diffrn_reflns_limit_l_min -21
_diffrn_reflns_number 10966
_diffrn_reflns_point_group_measured_fraction_full 0.998
_diffrn_reflns_point_group_measured_fraction_max 0.886
_diffrn_reflns_theta_full 25.242
_diffrn_reflns_theta_max 29.575
_diffrn_reflns_theta_min 3.342
_exptl_absorpt_coefficient_mu 1.244
_exptl_absorpt_correction_type none
_exptl_crystal_density_diffrn 2.261
_exptl_crystal_description block
_exptl_crystal_F_000 912
_refine_diff_density_max 0.537
_refine_diff_density_min -0.692
_refine_diff_density_rms 0.115
_refine_ls_extinction_method none
_refine_ls_goodness_of_fit_ref 1.024
_refine_ls_hydrogen_treatment refall
_refine_ls_matrix_type full
_refine_ls_number_parameters 258
_refine_ls_number_reflns 3379
_refine_ls_number_restraints 1
_refine_ls_restrained_S_all 1.024
_refine_ls_R_factor_all 0.1016
_refine_ls_R_factor_gt 0.0507
_refine_ls_shift/su_max 0.000
_refine_ls_shift/su_mean 0.000
_refine_ls_structure_factor_coef Fsqd
_refine_ls_weighting_details 'w=1/[\s^2^(Fo^2^)+(0.0303P)^2^] where P=(Fo^2^+2Fc^2^)/3'
_refine_ls_weighting_scheme calc
_refine_ls_wR_factor_gt 0.0800
_refine_ls_wR_factor_ref 0.0961
_reflns_Friedel_coverage 0.000
_reflns_number_gt 2162
_reflns_number_total 3379
_reflns_threshold_expression 'I > 2\s(I)'
_cod_data_source_file d5dt02076j2.cif
_cod_data_source_block 1
_cod_depositor_comments 'Adding full bibliography for 7719485--7719486.cif.'
_cod_original_formula_sum 'H10 B14 K7 Li O30'
_cod_database_code 7719485
_shelxl_version_number 2013-4
_shelx_space_group_comment
;
The symmetry employed for this shelxl refinement is uniquely defined
by the following loop, which should always be used as a source of
symmetry information in preference to the above space-group names.
They are only intended as comments.
;
_olex2_refinement_description
;
1. Restrained distances
 O12-H12
 0.85 with sigma of 0.02
;
_olex2_submission_special_instructions 'No special instructions were received'

loop_
_space_group_symop_operation_xyz
'x, y, z'
'-x+1/2, y+1/2, -z+1/2'
'-x, -y, -z'
'x-1/2, -y-1/2, z-1/2'

loop_
_atom_site_label
_atom_site_type_symbol
_atom_site_fract_x
_atom_site_fract_y
_atom_site_fract_z
_atom_site_U_iso_or_equiv
_atom_site_adp_type
_atom_site_occupancy
_atom_site_site_symmetry_order
_atom_site_calc_flag
_atom_site_refinement_flags_posn
_atom_site_refinement_flags_adp
_atom_site_refinement_flags_occupancy
_atom_site_disorder_assembly
_atom_site_disorder_group
K4 K 0.60431(9) 0.53280(7) 0.61528(5) 0.02168(19) Uani 1 1 d . . . . .
K2 K 0.34586(10) 0.01373(8) 0.36688(5) 0.0268(2) Uani 1 1 d . . . . .
K3 K 0.0000 0.0000 0.5000 0.0330(3) Uani 1 2 d S . P . .
K1 K 1.24044(10) -0.00987(8) 0.69812(6) 0.0323(2) Uani 1 1 d . . . . .
O5 O 0.9501(2) 0.2791(2) 0.49204(13) 0.0132(5) Uani 1 1 d . . . . .
O8 O 0.7242(2) 0.2522(2) 0.40685(13) 0.0143(5) Uani 1 1 d . . . . .
O3 O 0.8752(2) 0.4436(2) 0.59646(13) 0.0137(5) Uani 1 1 d . . . . .
O14 O 1.1082(3) 0.3885(2) 0.29243(14) 0.0168(5) Uani 1 1 d . . . . .
O2 O 1.0187(3) 0.3963(2) 0.72477(13) 0.0160(5) Uani 1 1 d . . . . .
O1 O 1.0597(3) 0.1664(2) 0.76742(15) 0.0181(5) Uani 1 1 d . . . . .
O10 O 0.4937(3) 0.2183(2) 0.47132(14) 0.0173(5) Uani 1 1 d . . . . .
O9 O 0.7095(3) 0.2592(2) 0.55912(13) 0.0163(5) Uani 1 1 d . . . . .
O7 O 0.9621(2) 0.2035(2) 0.34802(13) 0.0146(5) Uani 1 1 d . . . . .
O6 O 0.8902(2) 0.4407(2) 0.37748(14) 0.0153(5) Uani 1 1 d . . . . .
O4 O 0.9307(3) 0.2076(2) 0.63911(13) 0.0164(5) Uani 1 1 d . . . . .
O11 O 0.3606(3) 0.3859(2) 0.54863(17) 0.0233(6) Uani 1 1 d . . . . .
O15 O 1.1471(3) 0.1581(2) 0.24947(16) 0.0229(6) Uani 1 1 d . . . . .
O12 O 0.4128(3) 0.1673(3) 0.61709(17) 0.0321(7) Uani 1 1 d D . . . .
O13 O 0.2418(3) 0.1709(3) 0.4993(2) 0.0322(7) Uani 1 1 d . . . . .
B7 B 1.0702(4) 0.2539(3) 0.2984(2) 0.0120(8) Uani 1 1 d . . . . .
B5 B 0.6418(4) 0.2444(3) 0.4809(2) 0.0137(8) Uani 1 1 d . . . . .
B1 B 1.0024(4) 0.2593(4) 0.7091(2) 0.0137(8) Uani 1 1 d . . . . .
B3 B 0.8679(4) 0.3005(4) 0.5704(2) 0.0120(8) Uani 1 1 d . . . . .
B2 B 0.9753(4) 0.5030(4) 0.6603(2) 0.0141(8) Uani 1 1 d . . . . .
B4 B 0.8826(4) 0.2983(4) 0.4071(2) 0.0127(8) Uani 1 1 d . . . . .
B6 B 0.3743(4) 0.2374(4) 0.5354(2) 0.0164(8) Uani 1 1 d . . . . .
Li1 Li 1.0000 0.5000 0.5000 0.025(2) Uani 1 2 d S . P . .
H13 H 0.176(6) 0.221(5) 0.497(3) 0.053(17) Uiso 1 1 d . . . . .
H11 H 0.294(5) 0.412(4) 0.574(3) 0.039(14) Uiso 1 1 d . . . . .
H1 H 1.103(4) 0.204(4) 0.808(2) 0.018(10) Uiso 1 1 d . . . . .
H15 H 1.205(5) 0.200(4) 0.218(3) 0.037(13) Uiso 1 1 d . . . . .
H12 H 0.456(8) 0.224(6) 0.650(4) 0.16(4) Uiso 1 1 d D . . . .

loop_
_atom_site_aniso_label
_atom_site_aniso_U_11
_atom_site_aniso_U_22
_atom_site_aniso_U_33
_atom_site_aniso_U_23
_atom_site_aniso_U_13
_atom_site_aniso_U_12
K4 0.0218(4) 0.0218(4) 0.0215(4) 0.0008(3) 0.0023(3) 0.0047(3)
K2 0.0346(5) 0.0256(4) 0.0205(4) -0.0001(3) 0.0076(4) 0.0036(4)
K3 0.0250(7) 0.0182(6) 0.0557(8) 0.0011(5) 0.0024(6) -0.0019(5)
K1 0.0224(5) 0.0260(4) 0.0481(5) -0.0108(4) -0.0071(4) 0.0028(4)
O5 0.0098(12) 0.0177(11) 0.0121(11) -0.0001(9) 0.0003(9) 0.0015(9)
O8 0.0093(12) 0.0206(12) 0.0127(12) -0.0022(9) -0.0010(10) -0.0042(9)
O3 0.0170(13) 0.0115(11) 0.0124(11) -0.0002(8) -0.0021(10) 0.0018(9)
O14 0.0182(13) 0.0144(11) 0.0182(12) -0.0025(9) 0.0100(10) -0.0024(10)
O2 0.0242(14) 0.0119(11) 0.0115(11) 0.0005(9) -0.0047(10) -0.0020(10)
O1 0.0227(15) 0.0151(12) 0.0162(12) 0.0017(10) -0.0080(12) -0.0010(10)
O10 0.0104(13) 0.0251(12) 0.0164(12) -0.0029(9) -0.0004(10) -0.0031(10)
O9 0.0133(13) 0.0252(12) 0.0105(12) -0.0009(9) 0.0022(10) -0.0056(10)
O7 0.0143(13) 0.0131(11) 0.0166(12) -0.0027(9) 0.0043(10) -0.0027(9)
O6 0.0136(12) 0.0137(11) 0.0189(12) 0.0014(9) 0.0044(10) 0.0005(9)
O4 0.0266(15) 0.0101(11) 0.0122(11) 0.0011(9) -0.0062(11) -0.0010(10)
O11 0.0199(15) 0.0213(13) 0.0289(15) -0.0018(11) 0.0065(13) 0.0006(11)
O15 0.0264(15) 0.0184(12) 0.0245(14) -0.0052(10) 0.0159(12) -0.0009(11)
O12 0.0399(19) 0.0350(15) 0.0216(14) 0.0102(12) 0.0075(13) 0.0119(14)
O13 0.0116(15) 0.0308(15) 0.0543(19) -0.0168(13) 0.0004(14) -0.0003(13)
B7 0.012(2) 0.0141(19) 0.0100(18) -0.0018(14) -0.0032(16) 0.0018(15)
B5 0.016(2) 0.0085(17) 0.0164(19) 0.0003(14) 0.0042(17) 0.0022(15)
B1 0.015(2) 0.0148(18) 0.0115(18) 0.0034(14) 0.0037(16) -0.0009(15)
B3 0.013(2) 0.0150(18) 0.0082(17) 0.0002(14) -0.0034(16) -0.0023(15)
B2 0.017(2) 0.0136(17) 0.0115(17) 0.0001(14) 0.0024(16) 0.0008(15)
B4 0.012(2) 0.0156(18) 0.0101(17) -0.0026(14) 0.0003(16) -0.0019(15)
B6 0.013(2) 0.020(2) 0.016(2) 0.0020(15) 0.0007(17) 0.0002(16)
Li1 0.037(6) 0.022(4) 0.016(4) 0.004(3) 0.005(4) -0.004(4)

loop_
_atom_type_symbol
_atom_type_description
_atom_type_scat_dispersion_real
_atom_type_scat_dispersion_imag
_atom_type_scat_source
B B 0.0013 0.0007 'International Tables Vol C Tables 4.2.6.8 and 6.1.1.4'
H H 0.0000 0.0000 'International Tables Vol C Tables 4.2.6.8 and 6.1.1.4'
K K 0.2009 0.2494 'International Tables Vol C Tables 4.2.6.8 and 6.1.1.4'
Li Li -0.0003 0.0001 'International Tables Vol C Tables 4.2.6.8 and 6.1.1.4'
O O 0.0106 0.0060 'International Tables Vol C Tables 4.2.6.8 and 6.1.1.4'

loop_
_geom_angle_atom_site_label_1
_geom_angle_atom_site_label_2
_geom_angle_atom_site_label_3
_geom_angle
_geom_angle_site_symmetry_1
_geom_angle_site_symmetry_3
_geom_angle_publ_flag
O3 K4 O14 49.20(6) . 3_766 ?
O3 K4 O1 139.33(8) . 2_656 ?
O3 K4 O10 120.00(7) . 3_666 ?
O3 K4 O9 50.46(7) . . ?
O3 K4 O11 121.15(8) . . ?
O3 K4 O11 82.09(8) . 3_666 ?
O3 K4 O15 75.67(7) . 4_566 ?
O3 K4 B5 139.32(8) . 3_666 ?
O3 K4 B3 24.17(8) . . ?
O3 K4 B2 23.35(7) . . ?
O3 K4 B6 94.35(9) . 3_666 ?
O3 K4 H11 134.1(8) . . ?
O14 K4 B5 126.11(8) 3_766 3_666 ?
O14 K4 B3 70.59(8) 3_766 . ?
O14 K4 B2 26.00(7) 3_766 . ?
O14 K4 B6 96.30(8) 3_766 3_666 ?
O14 K4 H11 162.6(8) 3_766 . ?
O1 K4 O14 91.70(7) 2_656 3_766 ?
O1 K4 O10 75.69(7) 2_656 3_666 ?
O1 K4 O9 144.39(7) 2_656 . ?
O1 K4 O11 93.49(8) 2_656 . ?
O1 K4 O15 83.00(8) 2_656 4_566 ?
O1 K4 B5 68.79(8) 2_656 3_666 ?
O1 K4 B3 149.35(8) 2_656 . ?
O1 K4 B2 116.49(8) 2_656 . ?
O1 K4 B6 101.79(9) 2_656 3_666 ?
O1 K4 H11 79.5(8) 2_656 . ?
O10 K4 O14 105.19(6) 3_666 3_766 ?
O10 K4 O9 134.85(7) 3_666 . ?
O10 K4 B5 23.06(7) 3_666 3_666 ?
O10 K4 B3 132.18(8) 3_666 . ?
O10 K4 B2 117.06(8) 3_666 . ?
O10 K4 B6 27.41(8) 3_666 3_666 ?
O10 K4 H11 87.3(8) 3_666 . ?
O9 K4 O14 95.22(6) . 3_766 ?
O9 K4 B5 130.14(8) . 3_666 ?
O9 K4 B3 26.31(7) . . ?
O9 K4 B2 70.54(8) . . ?
O9 K4 B6 112.05(8) . 3_666 ?
O9 K4 H11 83.8(8) . . ?
O11 K4 O14 105.20(8) 3_666 3_766 ?
O11 K4 O14 163.61(7) . 3_766 ?
O11 K4 O1 125.30(8) 3_666 2_656 ?
O11 K4 O10 49.82(7) 3_666 3_666 ?
O11 K4 O10 91.16(7) . 3_666 ?
O11 K4 O9 86.31(7) 3_666 . ?
O11 K4 O9 71.76(7) . . ?
O11 K4 O11 84.33(8) 3_666 . ?
O11 K4 O15 151.59(8) 3_666 4_566 ?
O11 K4 O15 92.15(8) . 4_566 ?
O11 K4 B5 70.19(8) . 3_666 ?
O11 K4 B5 59.14(9) 3_666 3_666 ?
O11 K4 B3 97.69(9) . . ?
O11 K4 B3 84.30(8) 3_666 . ?
O11 K4 B2 95.02(9) 3_666 . ?
O11 K4 B2 142.25(8) . . ?
O11 K4 B6 97.83(9) . 3_666 ?
O11 K4 B6 26.39(8) 3_666 3_666 ?
O11 K4 H11 14.0(8) . . ?
O11 K4 H11 92.1(8) 3_666 . ?
O15 K4 O14 73.06(7) 4_566 3_766 ?
O15 K4 O10 158.59(7) 4_566 3_666 ?
O15 K4 O9 65.93(7) 4_566 . ?
O15 K4 B5 145.01(9) 4_566 3_666 ?
O15 K4 B3 68.19(8) 4_566 . ?
O15 K4 B2 70.87(8) 4_566 . ?
O15 K4 B6 168.60(10) 4_566 3_666 ?
O15 K4 H11 90.8(8) 4_566 . ?
B5 K4 H11 64.7(8) 3_666 . ?
B3 K4 B5 141.85(9) . 3_666 ?
B3 K4 B2 44.98(9) . . ?
B3 K4 H11 110.1(8) . . ?
B2 K4 B5 140.10(9) . 3_666 ?
B2 K4 H11 152.8(8) . . ?
B6 K4 B5 45.29(9) 3_666 3_666 ?
B6 K4 B3 104.80(9) 3_666 . ?
B6 K4 B2 97.77(10) 3_666 . ?
B6 K4 H11 100.2(8) 3_666 . ?
O14 K2 O2 49.75(6) 2_645 4_565 ?
O14 K2 O10 136.55(7) 2_645 . ?
O14 K2 O9 89.39(6) 2_645 3_656 ?
O14 K2 O4 79.51(6) 2_645 3_656 ?
O14 K2 O15 75.37(7) 2_645 1_455 ?
O14 K2 B7 97.51(8) 2_645 1_455 ?
O14 K2 B5 107.14(8) 2_645 3_656 ?
O14 K2 B2 24.98(7) 2_645 4_565 ?
O14 K2 B6 161.39(8) 2_645 . ?
O2 K2 O10 88.73(7) 4_565 . ?
O2 K2 O9 132.65(6) 4_565 3_656 ?
O2 K2 O4 126.73(6) 4_565 3_656 ?
O2 K2 O15 72.62(7) 4_565 1_455 ?
O2 K2 B7 87.41(8) 4_565 1_455 ?
O2 K2 B5 137.92(8) 4_565 3_656 ?
O2 K2 B2 25.11(7) 4_565 4_565 ?
O2 K2 B6 111.73(8) 4_565 . ?
O10 K2 O9 118.54(7) . 3_656 ?
O10 K2 O4 143.85(6) . 3_656 ?
O10 K2 O15 107.43(7) . 1_455 ?
O10 K2 B7 91.86(8) . 1_455 ?
O10 K2 B5 95.74(8) . 3_656 ?
O10 K2 B2 113.64(8) . 4_565 ?
O10 K2 B6 25.72(8) . . ?
O9 K2 O4 44.61(6) 3_656 3_656 ?
O9 K2 B7 125.86(8) 3_656 1_455 ?
O9 K2 B5 22.84(7) 3_656 3_656 ?
O9 K2 B2 112.90(8) 3_656 4_565 ?
O9 K2 B6 106.16(8) 3_656 . ?
O4 K2 B7 83.92(7) 3_656 1_455 ?
O4 K2 B5 63.94(8) 3_656 3_656 ?
O4 K2 B2 102.27(8) 3_656 4_565 ?
O4 K2 B6 118.73(8) 3_656 . ?
O15 K2 O9 125.25(7) 1_455 3_656 ?
O15 K2 O4 80.73(7) 1_455 3_656 ?
O15 K2 B7 22.15(7) 1_455 1_455 ?
O15 K2 B5 142.85(9) 1_455 3_656 ?
O15 K2 B2 69.34(8) 1_455 4_565 ?
O15 K2 B6 102.58(8) 1_455 . ?
O12 K2 O14 71.38(8) 3_656 2_645 ?
O12 K2 O2 80.07(7) 3_656 4_565 ?
O12 K2 O10 91.79(8) 3_656 . ?
O12 K2 O9 62.48(8) 3_656 3_656 ?
O12 K2 O4 100.39(8) 3_656 3_656 ?
O12 K2 O15 145.85(8) 3_656 1_455 ?
O12 K2 B7 166.87(8) 3_656 1_455 ?
O12 K2 B5 58.03(8) 3_656 3_656 ?
O12 K2 B2 77.19(8) 3_656 4_565 ?
O12 K2 B6 106.39(9) 3_656 . ?
O13 K2 O14 164.89(9) . 2_645 ?
O13 K2 O2 127.74(8) . 4_565 ?
O13 K2 O10 49.63(7) . . ?
O13 K2 O9 98.00(8) . 3_656 ?
O13 K2 O4 96.50(7) . 3_656 ?
O13 K2 O15 89.63(9) . 1_455 ?
O13 K2 O12 123.74(9) . 3_656 ?
O13 K2 B7 67.48(9) . 1_455 ?
O13 K2 B5 83.63(9) . 3_656 ?
O13 K2 B2 148.78(9) . 4_565 ?
O13 K2 B6 24.46(9) . . ?
B5 K2 B7 134.00(9) 3_656 1_455 ?
B5 K2 B2 127.06(9) 3_656 4_565 ?
B2 K2 B7 89.80(9) 4_565 1_455 ?
B6 K2 B7 81.83(9) . 1_455 ?
B6 K2 B5 85.82(9) . 3_656 ?
B6 K2 B2 136.72(9) . 4_565 ?
O5 K3 O5 180.0 3_656 1_455 ?
O5 K3 O7 132.60(6) 3_656 1_455 ?
O5 K3 O7 47.40(6) 1_455 1_455 ?
O5 K3 O7 47.40(6) 3_656 3_656 ?
O5 K3 O7 132.60(6) 1_455 3_656 ?
O5 K3 O4 48.97(6) 3_656 3_656 ?
O5 K3 O4 48.97(6) 1_455 1_455 ?
O5 K3 O4 131.03(6) 1_455 3_656 ?
O5 K3 O4 131.03(6) 3_656 1_455 ?
O5 K3 B3 154.59(7) 1_455 3_656 ?
O5 K3 B3 25.41(7) 1_455 1_455 ?
O5 K3 B3 25.41(7) 3_656 3_656 ?
O5 K3 B3 154.59(7) 3_656 1_455 ?
O5 K3 B4 24.77(7) 1_455 1_455 ?
O5 K3 B4 155.23(7) 3_656 1_455 ?
O5 K3 B4 155.23(7) 1_455 3_656 ?
O5 K3 B4 24.77(7) 3_656 3_656 ?
O5 K3 H13 45.9(11) 1_455 . ?
O5 K3 H13 134.1(11) 3_656 . ?
O7 K3 O7 180.0 3_656 1_455 ?
O7 K3 B3 70.35(7) 1_455 1_455 ?
O7 K3 B3 70.35(7) 3_656 3_656 ?
O7 K3 B3 109.65(7) 1_455 3_656 ?
O7 K3 B3 109.65(7) 3_656 1_455 ?
O7 K3 B4 26.12(7) 1_455 1_455 ?
O7 K3 B4 26.12(7) 3_656 3_656 ?
O7 K3 B4 153.88(7) 1_455 3_656 ?
O7 K3 B4 153.88(7) 3_656 1_455 ?
O7 K3 H13 62.1(11) 1_455 . ?
O7 K3 H13 117.9(11) 3_656 . ?
O4 K3 O7 96.10(5) 1_455 1_455 ?
O4 K3 O7 83.90(5) 1_455 3_656 ?
O4 K3 O7 83.90(5) 3_656 1_455 ?
O4 K3 O7 96.10(5) 3_656 3_656 ?
O4 K3 O4 180.00(5) 3_656 1_455 ?
O4 K3 B3 26.72(7) 1_455 1_455 ?
O4 K3 B3 153.28(7) 3_656 1_455 ?
O4 K3 B3 26.72(7) 3_656 3_656 ?
O4 K3 B3 153.28(7) 1_455 3_656 ?
O4 K3 B4 108.94(7) 3_656 1_455 ?
O4 K3 B4 71.06(7) 1_455 1_455 ?
O4 K3 B4 108.94(7) 1_455 3_656 ?
O4 K3 B4 71.06(7) 3_656 3_656 ?
O4 K3 H13 67.1(11) 1_455 . ?
O4 K3 H13 112.9(11) 3_656 . ?
O13 K3 O5 62.16(8) . 1_455 ?
O13 K3 O5 117.84(8) 3_556 1_455 ?
O13 K3 O5 62.16(8) 3_556 3_656 ?
O13 K3 O5 117.84(8) . 3_656 ?
O13 K3 O7 71.78(8) . 1_455 ?
O13 K3 O7 108.22(8) 3_556 1_455 ?
O13 K3 O7 108.22(8) . 3_656 ?
O13 K3 O7 71.78(8) 3_556 3_656 ?
O13 K3 O4 102.87(8) 3_556 1_455 ?
O13 K3 O4 77.13(8) . 1_455 ?
O13 K3 O4 102.87(8) . 3_656 ?
O13 K3 O4 77.13(8) 3_556 3_656 ?
O13 K3 O13 180.0 . 3_556 ?
O13 K3 B3 103.72(9) 3_556 1_455 ?
O13 K3 B3 76.28(9) 3_556 3_656 ?
O13 K3 B3 76.28(9) . 1_455 ?
O13 K3 B3 103.72(9) . 3_656 ?
O13 K3 B4 73.98(9) . 1_455 ?
O13 K3 B4 106.02(9) . 3_656 ?
O13 K3 B4 73.98(9) 3_556 3_656 ?
O13 K3 B4 106.02(9) 3_556 1_455 ?
O13 K3 H13 16.3(10) . . ?
O13 K3 H13 163.7(10) 3_556 . ?
B3 K3 B3 180.00(11) 3_656 1_455 ?
B3 K3 B4 44.66(8) 1_455 1_455 ?
B3 K3 B4 135.34(8) 3_656 1_455 ?
B3 K3 B4 135.34(8) 1_455 3_656 ?
B3 K3 B4 44.66(8) 3_656 3_656 ?
B3 K3 H13 61.4(11) 1_455 . ?
B3 K3 H13 118.6(11) 3_656 . ?
B4 K3 B4 180.0 3_656 1_455 ?
B4 K3 H13 120.8(11) 3_656 . ?
B4 K3 H13 59.2(11) 1_455 . ?
K2 K1 H1 124.7(7) 3_756 . ?
K3 K1 K2 109.02(3) 1_655 3_756 ?
K3 K1 H1 102.7(7) 1_655 . ?
O8 K1 K2 74.09(5) 3_756 3_756 ?
O8 K1 K3 67.61(5) 3_756 1_655 ?
O8 K1 O6 128.84(6) 3_756 4_666 ?
O8 K1 B1 137.17(9) 3_756 . ?
O8 K1 B1 68.73(8) 3_756 2_746 ?
O8 K1 B2 108.31(8) 3_756 2_746 ?
O8 K1 B4 25.72(8) 3_756 3_756 ?
O8 K1 H1 161.2(7) 3_756 . ?
O2 K1 K2 47.75(5) 2_746 3_756 ?
O2 K1 K3 148.00(5) 2_746 1_655 ?
O2 K1 O8 83.08(7) 2_746 3_756 ?
O2 K1 O7 115.42(7) 2_746 3_756 ?
O2 K1 O6 48.03(6) 2_746 4_666 ?
O2 K1 O12 87.55(8) 2_746 1_655 ?
O2 K1 B1 139.75(8) 2_746 . ?
O2 K1 B1 19.44(7) 2_746 2_746 ?
O2 K1 B2 25.32(8) 2_746 2_746 ?
O2 K1 B4 101.24(8) 2_746 3_756 ?
O2 K1 H1 108.9(7) 2_746 . ?
O1 K1 K2 136.47(6) . 3_756 ?
O1 K1 K3 88.35(6) . 1_655 ?
O1 K1 O8 147.70(8) . 3_756 ?
O1 K1 O2 123.59(8) . 2_746 ?
O1 K1 O7 98.13(8) . 3_756 ?
O1 K1 O6 75.63(7) . 4_666 ?
O1 K1 O12 98.66(8) . 1_655 ?
O1 K1 B1 22.04(8) . . ?
O1 K1 B1 131.08(8) . 2_746 ?
O1 K1 B2 100.15(9) . 2_746 ?
O1 K1 B4 122.41(9) . 3_756 ?
O1 K1 H1 15.3(7) . . ?
O7 K1 K2 124.71(5) 3_756 3_756 ?
O7 K1 K3 54.64(5) 3_756 1_655 ?
O7 K1 O8 50.63(6) 3_756 3_756 ?
O7 K1 O6 131.11(7) 3_756 4_666 ?
O7 K1 B1 97.09(9) 3_756 . ?
O7 K1 B1 95.98(8) 3_756 2_746 ?
O7 K1 B2 134.74(8) 3_756 2_746 ?
O7 K1 B4 24.99(8) 3_756 3_756 ?
O7 K1 H1 110.6(7) 3_756 . ?
O6 K1 K2 80.75(5) 4_666 3_756 ?
O6 K1 K3 163.40(5) 4_666 1_655 ?
O6 K1 B1 92.94(8) 4_666 . ?
O6 K1 B1 60.14(7) 4_666 2_746 ?
O6 K1 B2 25.75(7) 4_666 2_746 ?
O6 K1 B4 136.84(8) 4_666 3_756 ?
O6 K1 H1 60.9(7) 4_666 . ?
O12 K1 K2 46.16(6) 1_655 3_756 ?
O12 K1 K3 85.58(7) 1_655 1_655 ?
O12 K1 O8 100.52(8) 1_655 3_756 ?
O12 K1 O7 136.01(9) 1_655 3_756 ?
O12 K1 O6 92.46(8) 1_655 4_666 ?
O12 K1 B1 84.43(9) 1_655 . ?
O12 K1 B1 102.81(9) 1_655 2_746 ?
O12 K1 B2 81.06(9) 1_655 2_746 ?
O12 K1 B4 119.13(9) 1_655 3_756 ?
O12 K1 H1 94.5(7) 1_655 . ?
B1 K1 K2 58.22(6) 2_746 3_756 ?
B1 K1 K2 129.30(7) . 3_756 ?
B1 K1 K3 70.47(7) . 1_655 ?
B1 K1 K3 136.34(6) 2_746 1_655 ?
B1 K1 B1 152.06(5) . 2_746 ?
B1 K1 B4 117.08(10) . 3_756 ?
B1 K1 H1 118.9(7) 2_746 . ?
B1 K1 H1 33.2(7) . . ?
B2 K1 K2 56.56(7) 2_746 3_756 ?
B2 K1 K3 165.08(7) 2_746 1_655 ?
B2 K1 B1 42.49(9) 2_746 2_746 ?
B2 K1 B1 114.47(9) 2_746 . ?
B2 K1 B4 125.75(9) 2_746 3_756 ?
B2 K1 H1 85.0(7) 2_746 . ?
B4 K1 K2 99.79(7) 3_756 3_756 ?
B4 K1 K3 56.36(6) 3_756 1_655 ?
B4 K1 B1 83.27(9) 3_756 2_746 ?
B4 K1 H1 135.5(7) 3_756 . ?
B3 O5 K3 100.81(16) . 1_655 ?
B3 O5 B4 122.4(3) . . ?
B3 O5 Li1 85.43(16) . . ?
B4 O5 K3 103.36(17) . 1_655 ?
B4 O5 Li1 90.50(17) . . ?
Li1 O5 K3 158.05(10) . 1_655 ?
B5 O8 K1 119.76(18) . 3_756 ?
B5 O8 B4 122.7(3) . . ?
B4 O8 K1 97.35(17) . 3_756 ?
B3 O3 K4 108.14(19) . . ?
B3 O3 B2 126.8(2) . . ?
B3 O3 Li1 94.23(18) . . ?
B2 O3 K4 111.13(18) . . ?
B2 O3 Li1 93.45(18) . . ?
Li1 O3 K4 122.80(9) . . ?
K2 O14 K4 99.98(7) 2_655 3_766 ?
B7 O14 K4 115.1(2) . 3_766 ?
B7 O14 K2 121.36(19) . 2_655 ?
B7 O14 B2 120.8(3) . 3_766 ?
B2 O14 K4 91.23(18) 3_766 3_766 ?
B2 O14 K2 102.63(17) 3_766 2_655 ?
K1 O2 K2 89.75(7) 2_756 4_666 ?
B1 O2 K2 112.21(19) . 4_666 ?
B1 O2 K1 120.5(2) . 2_756 ?
B1 O2 B2 122.1(3) . . ?
B2 O2 K2 99.99(17) . 4_666 ?
B2 O2 K1 105.83(18) . 2_756 ?
K4 O1 H1 87(2) 2_646 . ?
K1 O1 K4 108.75(8) . 2_646 ?
K1 O1 H1 109(3) . . ?
B1 O1 K4 124.0(2) . 2_646 ?
B1 O1 K1 112.5(2) . . ?
B1 O1 H1 113(2) . . ?
K2 O10 K4 100.10(7) . 3_666 ?
B5 O10 K4 100.66(18) . 3_666 ?
B5 O10 K2 129.11(19) . . ?
B5 O10 B6 128.2(3) . . ?
B6 O10 K4 89.64(17) . 3_666 ?
B6 O10 K2 97.72(18) . . ?
K2 O9 K4 129.32(8) 3_656 . ?
B5 O9 K4 102.72(18) . . ?
B5 O9 K2 100.53(17) . 3_656 ?
B5 O9 B3 123.0(2) . . ?
B3 O9 K4 92.04(16) . . ?
B3 O9 K2 111.49(17) . 3_656 ?
K1 O7 K3 80.00(6) 3_756 1_655 ?
B7 O7 K3 127.0(2) . 1_655 ?
B7 O7 K1 126.08(19) . 3_756 ?
B7 O7 B4 119.5(2) . . ?
B4 O7 K3 87.95(16) . 1_655 ?
B4 O7 K1 105.17(18) . 3_756 ?
B2 O6 K1 84.54(17) 3_766 4_565 ?
B2 O6 Li1 83.91(17) 3_766 . ?
B4 O6 K1 117.41(18) . 4_565 ?
B4 O6 B2 121.7(3) . 3_766 ?
B4 O6 Li1 89.67(17) . . ?
Li1 O6 K1 152.67(9) . 4_565 ?
K3 O4 K2 73.37(5) 1_655 3_656 ?
B1 O4 K2 127.78(19) . 3_656 ?
B1 O4 K3 136.2(2) . 1_655 ?
B1 O4 B3 121.5(2) . . ?
B3 O4 K2 95.52(17) . 3_656 ?
B3 O4 K3 87.99(16) . 1_655 ?
K4 O11 K4 95.67(8) 3_666 . ?
K4 O11 H11 120(3) 3_666 . ?
K4 O11 H11 105(3) . . ?
B6 O11 K4 119.1(2) . . ?
B6 O11 K4 98.15(19) . 3_666 ?
B6 O11 H11 117(3) . . ?
K4 O15 K2 103.17(8) 4_665 1_655 ?
K4 O15 H15 87(3) 4_665 . ?
K2 O15 H15 103(3) 1_655 . ?
B7 O15 K4 141.5(2) . 4_665 ?
B7 O15 K2 106.3(2) . 1_655 ?
B7 O15 H15 109(3) . . ?
K2 O12 H12 90(6) 3_656 . ?
K1 O12 K2 90.72(8) 1_455 3_656 ?
K1 O12 H12 114(6) 1_455 . ?
B6 O12 K2 122.2(2) . 3_656 ?
B6 O12 K1 125.4(2) . 1_455 ?
B6 O12 H12 109(6) . . ?
K2 O13 H13 126(4) . . ?
K3 O13 K2 87.22(8) . . ?
K3 O13 H13 76(4) . . ?
B6 O13 K2 104.3(2) . . ?
B6 O13 K3 155.5(2) . . ?
B6 O13 H13 111(4) . . ?
O14 B7 K2 118.4(2) . 1_655 ?
O14 B7 O15 118.3(3) . . ?
O7 B7 K2 95.63(19) . 1_655 ?
O7 B7 O14 125.2(3) . . ?
O7 B7 O15 116.6(3) . . ?
O15 B7 K2 51.54(16) . 1_655 ?
K4 B5 K4 72.04(7) 3_666 . ?
K4 B5 K2 140.49(12) 3_666 3_656 ?
K2 B5 K4 99.56(10) 3_656 . ?
O8 B5 K4 120.9(2) . . ?
O8 B5 K4 87.27(19) . 3_666 ?
O8 B5 K2 127.1(2) . 3_656 ?
O10 B5 K4 96.16(19) . . ?
O10 B5 K4 56.28(16) . 3_666 ?
O10 B5 K2 87.63(18) . 3_656 ?
O10 B5 O8 117.2(3) . . ?
O10 B5 O9 122.5(3) . . ?
O9 B5 K4 55.06(15) . . ?
O9 B5 K4 127.0(2) . 3_666 ?
O9 B5 K2 56.63(15) . 3_656 ?
O9 B5 O8 120.3(3) . . ?
K1 B1 K1 95.65(10) . 2_756 ?
O2 B1 K1 40.06(16) . 2_756 ?
O2 B1 K1 134.2(2) . . ?
O2 B1 O1 118.9(3) . . ?
O1 B1 K1 45.48(16) . . ?
O1 B1 K1 84.7(2) . 2_756 ?
O4 B1 K1 88.06(18) . . ?
O4 B1 K1 150.3(2) . 2_756 ?
O4 B1 O2 123.7(3) . . ?
O4 B1 O1 117.4(3) . . ?
K3 B3 K4 155.75(12) 1_655 . ?
O5 B3 K4 130.1(2) . . ?
O5 B3 K3 53.79(14) . 1_655 ?
O5 B3 O9 111.3(3) . . ?
O5 B3 O4 108.9(3) . . ?
O5 B3 Li1 59.52(14) . . ?
O3 B3 K4 47.68(15) . . ?
O3 B3 K3 156.0(2) . 1_655 ?
O3 B3 O5 110.6(3) . . ?
O3 B3 O9 109.3(3) . . ?
O3 B3 O4 111.0(2) . . ?
O3 B3 Li1 51.06(14) . . ?
O9 B3 K4 61.65(15) . . ?
O9 B3 K3 94.20(17) . 1_655 ?
O9 B3 O4 105.6(2) . . ?
O9 B3 Li1 127.7(2) . . ?
O4 B3 K4 120.66(19) . . ?
O4 B3 K3 65.29(15) . 1_655 ?
O4 B3 Li1 126.4(2) . . ?
Li1 B3 K4 85.39(10) . . ?
Li1 B3 K3 110.39(12) . 1_655 ?
K4 B2 K2 81.33(9) . 4_666 ?
K1 B2 K4 150.54(12) 2_756 . ?
K1 B2 K2 69.48(7) 2_756 4_666 ?
O3 B2 K4 45.52(14) . . ?
O3 B2 K2 114.0(2) . 4_666 ?
O3 B2 K1 153.5(2) . 2_756 ?
O3 B2 O14 107.9(3) . 3_766 ?
O3 B2 O2 109.9(3) . . ?
O3 B2 O6 112.2(3) . 3_766 ?
O3 B2 Li1 51.49(14) . . ?
O14 B2 K4 62.77(16) 3_766 . ?
O14 B2 K2 52.39(14) 3_766 4_666 ?
O14 B2 K1 94.89(18) 3_766 2_756 ?
O14 B2 Li1 123.7(2) 3_766 . ?
O2 B2 K4 116.1(2) . . ?
O2 B2 K2 54.90(14) . 4_666 ?
O2 B2 K1 48.84(15) . 2_756 ?
O2 B2 O14 106.3(2) . 3_766 ?
O2 B2 Li1 129.6(2) . . ?
O6 B2 K4 134.4(2) 3_766 . ?
O6 B2 K2 133.8(2) 3_766 4_666 ?
O6 B2 K1 69.71(17) 3_766 2_756 ?
O6 B2 O14 111.5(3) 3_766 3_766 ?
O6 B2 O2 108.9(3) 3_766 . ?
O6 B2 Li1 60.83(15) 3_766 . ?
Li1 B2 K4 84.35(11) . . ?
Li1 B2 K2 164.96(15) . 4_666 ?
Li1 B2 K1 125.06(14) . 2_756 ?
K3 B4 K1 66.71(7) 1_655 3_756 ?
O5 B4 K3 51.88(14) . 1_655 ?
O5 B4 K1 117.31(19) . 3_756 ?
O5 B4 O8 110.1(3) . . ?
O5 B4 O7 106.7(3) . . ?
O5 B4 Li1 55.94(14) . . ?
O8 B4 K3 92.05(17) . 1_655 ?
O8 B4 K1 56.92(14) . 3_756 ?
O8 B4 O7 106.5(2) . . ?
O8 B4 Li1 126.4(2) . . ?
O7 B4 K3 65.93(15) . 1_655 ?
O7 B4 K1 49.84(14) . 3_756 ?
O7 B4 Li1 127.0(2) . . ?
O6 B4 K3 157.8(2) . 1_655 ?
O6 B4 K1 129.7(2) . 3_756 ?
O6 B4 O5 112.8(3) . . ?
O6 B4 O8 109.5(3) . . ?
O6 B4 O7 111.1(3) . . ?
O6 B4 Li1 56.85(15) . . ?
Li1 B4 K3 106.07(11) . 1_655 ?
Li1 B4 K1 172.68(14) . 3_756 ?
K4 B6 K2 83.12(9) 3_666 . ?
O10 B6 K4 62.95(15) . 3_666 ?
O10 B6 K2 56.56(15) . . ?
O11 B6 K4 55.46(16) . 3_666 ?
O11 B6 K2 136.8(2) . . ?
O11 B6 O10 106.3(3) . . ?
O11 B6 O12 110.5(3) . . ?
O11 B6 O13 114.8(3) . . ?
O12 B6 K4 157.3(2) . 3_666 ?
O12 B6 K2 112.7(2) . . ?
O12 B6 O10 111.2(3) . . ?
O13 B6 K4 94.7(2) . 3_666 ?
O13 B6 K2 51.21(16) . . ?
O13 B6 O10 106.2(3) . . ?
O13 B6 O12 107.9(3) . . ?
O5 Li1 O5 180.00(11) 3_766 . ?
O5 Li1 O6 112.97(8) . 3_766 ?
O5 Li1 O6 67.03(8) 3_766 3_766 ?
O5 Li1 O6 112.97(8) 3_766 . ?
O5 Li1 O6 67.03(8) . . ?
O5 Li1 B3 144.95(10) . 3_766 ?
O5 Li1 B3 35.05(10) . . ?
O5 Li1 B3 35.05(10) 3_766 3_766 ?
O5 Li1 B3 144.95(10) 3_766 . ?
O5 Li1 B2 87.38(10) . 3_766 ?
O5 Li1 B2 92.62(10) . . ?
O5 Li1 B2 92.62(10) 3_766 3_766 ?
O5 Li1 B2 87.38(10) 3_766 . ?
O5 Li1 B4 146.44(9) 3_766 . ?
O5 Li1 B4 146.44(9) . 3_766 ?
O5 Li1 B4 33.56(9) 3_766 3_766 ?
O5 Li1 B4 33.56(9) . . ?
O3 Li1 O5 69.75(8) 3_766 3_766 ?
O3 Li1 O5 110.25(8) 3_766 . ?
O3 Li1 O5 110.25(8) . 3_766 ?
O3 Li1 O5 69.75(8) . . ?
O3 Li1 O3 180.0 3_766 . ?
O3 Li1 O6 70.27(8) 3_766 . ?
O3 Li1 O6 109.73(8) 3_766 3_766 ?
O3 Li1 O6 109.73(8) . . ?
O3 Li1 O6 70.27(8) . 3_766 ?
O3 Li1 B3 145.30(10) . 3_766 ?
O3 Li1 B3 145.29(10) 3_766 . ?
O3 Li1 B3 34.70(10) . . ?
O3 Li1 B3 34.70(10) 3_766 3_766 ?
O3 Li1 B2 144.94(11) . 3_766 ?
O3 Li1 B2 35.06(11) 3_766 3_766 ?
O3 Li1 B2 144.94(11) 3_766 . ?
O3 Li1 B2 35.07(11) . . ?
O3 Li1 B4 90.72(10) . 3_766 ?
O3 Li1 B4 89.28(10) . . ?
O3 Li1 B4 90.72(10) 3_766 . ?
O3 Li1 B4 89.28(10) 3_766 3_766 ?
O6 Li1 O6 180.0 . 3_766 ?
O6 Li1 B3 88.42(10) 3_766 3_766 ?
O6 Li1 B3 91.58(10) . 3_766 ?
O6 Li1 B3 91.58(10) 3_766 . ?
O6 Li1 B3 88.42(10) . . ?
O6 Li1 B2 35.26(10) . 3_766 ?
O6 Li1 B2 144.74(10) . . ?
O6 Li1 B2 144.74(10) 3_766 3_766 ?
O6 Li1 B2 35.26(10) 3_766 . ?
O6 Li1 B4 146.52(9) . 3_766 ?
O6 Li1 B4 33.48(9) . . ?
O6 Li1 B4 146.52(9) 3_766 . ?
O6 Li1 B4 33.48(9) 3_766 3_766 ?
B3 Li1 B3 180.0 . 3_766 ?
B3 Li1 B4 59.21(11) . . ?
B3 Li1 B4 120.79(11) . 3_766 ?
B3 Li1 B4 59.21(11) 3_766 3_766 ?
B3 Li1 B4 120.78(11) 3_766 . ?
B2 Li1 B3 118.34(11) 3_766 . ?
B2 Li1 B3 118.34(11) . 3_766 ?
B2 Li1 B3 61.66(11) 3_766 3_766 ?
B2 Li1 B3 61.66(11) . . ?
B2 Li1 B2 180.0 3_766 . ?
B2 Li1 B4 120.84(11) 3_766 3_766 ?
B2 Li1 B4 59.16(11) . 3_766 ?
B2 Li1 B4 59.16(11) 3_766 . ?
B2 Li1 B4 120.84(11) . . ?
B4 Li1 B4 180.0 3_766 . ?

loop_
_geom_bond_atom_site_label_1
_geom_bond_atom_site_label_2
_geom_bond_distance
_geom_bond_site_symmetry_2
_geom_bond_publ_flag
K4 O3 2.605(2) . ?
K4 O14 3.029(3) 3_766 ?
K4 O1 2.701(2) 2_656 ?
K4 O10 2.888(2) 3_666 ?
K4 O9 2.948(2) . ?
K4 O11 2.698(3) 3_666 ?
K4 O11 2.793(3) . ?
K4 O15 2.811(2) 4_566 ?
K4 B5 3.412(4) 3_666 ?
K4 B3 3.348(4) . ?
K4 B2 3.406(4) . ?
K4 B6 3.243(4) 3_666 ?
K4 H11 3.08(4) . ?
K2 O14 2.802(2) 2_645 ?
K2 O2 2.867(2) 4_565 ?
K2 O10 2.871(2) . ?
K2 O9 2.926(2) 3_656 ?
K2 O4 3.279(2) 3_656 ?
K2 O15 2.891(3) 1_455 ?
K2 O12 2.794(3) 3_656 ?
K2 O13 2.743(3) . ?
K2 B7 3.544(4) 1_455 ?
K2 B5 3.445(4) 3_656 ?
K2 B2 3.451(4) 4_565 ?
K2 B6 3.409(4) . ?
K3 O5 2.738(2) 1_455 ?
K3 O5 2.738(2) 3_656 ?
K3 O7 3.093(2) 1_455 ?
K3 O7 3.093(2) 3_656 ?
K3 O4 3.029(2) 3_656 ?
K3 O4 3.029(2) 1_455 ?
K3 O13 2.730(3) 3_556 ?
K3 O13 2.730(3) . ?
K3 B3 3.333(4) 1_455 ?
K3 B3 3.333(4) 3_656 ?
K3 B4 3.386(4) 3_656 ?
K3 B4 3.386(4) 1_455 ?
K3 H13 2.66(5) . ?
K1 K2 3.8731(14) 3_756 ?
K1 K3 3.7352(11) 1_655 ?
K1 O8 2.879(2) 3_756 ?
K1 O2 2.617(2) 2_746 ?
K1 O1 2.604(3) . ?
K1 O7 2.698(2) 3_756 ?
K1 O6 3.151(2) 4_666 ?
K1 O12 2.647(3) 1_655 ?
K1 B1 3.504(4) 2_746 ?
K1 B1 3.375(4) . ?
K1 B2 3.344(4) 2_746 ?
K1 B4 3.408(4) 3_756 ?
K1 H1 2.97(4) . ?
O5 K3 2.737(2) 1_655 ?
O5 B3 1.456(4) . ?
O5 B4 1.458(4) . ?
O5 Li1 2.185(2) . ?
O8 K1 2.879(2) 3_756 ?
O8 B5 1.386(4) . ?
O8 B4 1.491(4) . ?
O3 B3 1.443(4) . ?
O3 B2 1.447(4) . ?
O3 Li1 1.971(2) . ?
O14 K4 3.029(3) 3_766 ?
O14 K2 2.802(2) 2_655 ?
O14 B7 1.349(4) . ?
O14 B2 1.493(4) 3_766 ?
O2 K2 2.867(2) 4_666 ?
O2 K1 2.617(2) 2_756 ?
O2 B1 1.354(4) . ?
O2 B2 1.487(4) . ?
O1 K4 2.701(2) 2_646 ?
O1 B1 1.371(4) . ?
O1 H1 0.83(4) . ?
O10 K4 2.888(2) 3_666 ?
O10 B5 1.360(4) . ?
O10 B6 1.493(4) . ?
O9 K2 2.926(2) 3_656 ?
O9 B5 1.360(4) . ?
O9 B3 1.485(4) . ?
O7 K3 3.093(2) 1_655 ?
O7 K1 2.698(2) 3_756 ?
O7 B7 1.345(4) . ?
O7 B4 1.492(4) . ?
O6 K1 3.151(2) 4_565 ?
O6 B2 1.460(4) 3_766 ?
O6 B4 1.455(4) . ?
O6 Li1 2.208(2) . ?
O4 K2 3.279(2) 3_656 ?
O4 K3 3.029(2) 1_655 ?
O4 B1 1.352(4) . ?
O4 B3 1.500(4) . ?
O11 K4 2.698(3) 3_666 ?
O11 B6 1.456(4) . ?
O11 H11 0.77(4) . ?
O15 K4 2.811(2) 4_665 ?
O15 K2 2.891(3) 1_655 ?
O15 B7 1.392(4) . ?
O15 H15 0.83(4) . ?
O12 K2 2.794(3) 3_656 ?
O12 K1 2.647(3) 1_455 ?
O12 B6 1.477(5) . ?
O12 H12 0.84(2) . ?
O13 B6 1.457(5) . ?
O13 H13 0.77(5) . ?
B7 K2 3.544(4) 1_655 ?
B5 K4 3.412(4) 3_666 ?
B5 K2 3.445(4) 3_656 ?
B1 K1 3.504(4) 2_756 ?
B3 K3 3.333(4) 1_655 ?
B3 Li1 2.527(3) . ?
B2 K2 3.451(4) 4_666 ?
B2 K1 3.344(4) 2_756 ?
B2 O14 1.493(4) 3_766 ?
B2 O6 1.460(4) 3_766 ?
B2 Li1 2.514(4) . ?
B4 K3 3.386(4) 1_655 ?
B4 K1 3.408(4) 3_756 ?
B4 Li1 2.637(4) . ?
B6 K4 3.243(4) 3_666 ?
Li1 O5 2.185(2) 3_766 ?
Li1 O3 1.971(2) 3_766 ?
Li1 O6 2.208(2) 3_766 ?
Li1 B3 2.527(4) 3_766 ?
Li1 B2 2.514(4) 3_766 ?
Li1 B4 2.637(4) 3_766 ?

loop_
_geom_torsion_atom_site_label_1
_geom_torsion_atom_site_label_2
_geom_torsion_atom_site_label_3
_geom_torsion_atom_site_label_4
_geom_torsion
_geom_torsion_site_symmetry_1
_geom_torsion_site_symmetry_2
_geom_torsion_site_symmetry_3
_geom_torsion_site_symmetry_4
_geom_torsion_publ_flag
K4 O3 B3 K3 170.9(4) . . . 1_655 ?
K4 O3 B3 O5 126.1(2) . . . . ?
K4 O3 B3 O9 3.2(3) . . . . ?
K4 O3 B3 O4 -112.9(2) . . . . ?
K4 O3 B3 Li1 126.57(14) . . . . ?
K4 O3 B2 K2 48.0(2) . . . 4_666 ?
K4 O3 B2 K1 140.0(4) . . . 2_756 ?
K4 O3 B2 O14 -8.0(3) . . . 3_766 ?
K4 O3 B2 O2 107.5(2) . . . . ?
K4 O3 B2 O6 -131.2(2) . . . 3_766 ?
K4 O3 B2 Li1 -127.24(14) . . . . ?
K4 O14 B7 K2 -16.2(2) 3_766 . . 1_655 ?
K4 O14 B7 O7 105.0(3) 3_766 . . . ?
K4 O14 B7 O15 -75.4(3) 3_766 . . . ?
K4 O1 B1 K1 -134.4(3) 2_646 . . . ?
K4 O1 B1 K1 122.31(17) 2_646 . . 2_756 ?
K4 O1 B1 O2 100.6(3) 2_646 . . . ?
K4 O1 B1 O4 -78.6(3) 2_646 . . . ?
K4 O10 B5 K4 63.59(12) 3_666 . . . ?
K4 O10 B5 K2 162.95(7) 3_666 . . 3_656 ?
K4 O10 B5 O8 -66.0(3) 3_666 . . . ?
K4 O10 B5 O9 115.7(3) 3_666 . . . ?
K4 O10 B6 K2 100.14(8) 3_666 . . . ?
K4 O10 B6 O11 -35.7(2) 3_666 . . . ?
K4 O10 B6 O12 -155.9(3) 3_666 . . . ?
K4 O10 B6 O13 87.0(2) 3_666 . . . ?
K4 O9 B5 K4 -3.3(3) . . . 3_666 ?
K4 O9 B5 K2 -134.64(13) . . . 3_656 ?
K4 O9 B5 O8 108.5(3) . . . . ?
K4 O9 B5 O10 -73.2(3) . . . . ?
K4 O9 B3 K3 -177.71(8) . . . 1_655 ?
K4 O9 B3 O5 -125.1(2) . . . . ?
K4 O9 B3 O3 -2.7(2) . . . . ?
K4 O9 B3 O4 116.8(2) . . . . ?
K4 O9 B3 Li1 -57.8(2) . . . . ?
K4 O11 B6 K4 -101.18(18) . . . 3_666 ?
K4 O11 B6 K2 -120.2(3) . . . . ?
K4 O11 B6 K2 -19.0(3) 3_666 . . . ?
K4 O11 B6 O10 39.1(3) 3_666 . . . ?
K4 O11 B6 O10 -62.1(3) . . . . ?
K4 O11 B6 O12 159.8(2) 3_666 . . . ?
K4 O11 B6 O12 58.7(3) . . . . ?
K4 O11 B6 O13 -78.0(3) 3_666 . . . ?
K4 O11 B6 O13 -179.1(2) . . . . ?
K4 O15 B7 K2 138.5(4) 4_665 . . 1_655 ?
K4 O15 B7 O14 -116.2(3) 4_665 . . . ?
K4 O15 B7 O7 63.4(5) 4_665 . . . ?
K2 O14 B7 K2 104.48(19) 2_655 . . 1_655 ?
K2 O14 B7 O7 -134.3(3) 2_655 . . . ?
K2 O14 B7 O15 45.3(4) 2_655 . . . ?
K2 O2 B1 K1 -103.59(19) 4_666 . . 2_756 ?
K2 O2 B1 K1 -123.2(2) 4_666 . . . ?
K2 O2 B1 O1 -68.7(3) 4_666 . . . ?
K2 O2 B1 O4 110.5(3) 4_666 . . . ?
K2 O2 B2 K4 -56.67(17) 4_666 . . . ?
K2 O2 B2 K1 92.59(10) 4_666 . . 2_756 ?
K2 O2 B2 O3 -105.9(2) 4_666 . . . ?
K2 O2 B2 O14 10.5(3) 4_666 . . 3_766 ?
K2 O2 B2 O6 130.8(2) 4_666 . . 3_766 ?
K2 O2 B2 Li1 -161.9(2) 4_666 . . . ?
K2 O10 B5 K4 176.11(13) . . . . ?
K2 O10 B5 K4 112.5(2) . . . 3_666 ?
K2 O10 B5 K2 -84.53(19) . . . 3_656 ?
K2 O10 B5 O8 46.6(4) . . . . ?
K2 O10 B5 O9 -131.8(2) . . . . ?
K2 O10 B6 K4 -100.14(8) . . . 3_666 ?
K2 O10 B6 O11 -135.8(2) . . . . ?
K2 O10 B6 O12 103.9(3) . . . . ?
K2 O10 B6 O13 -13.2(3) . . . . ?
K2 O9 B5 K4 134.64(13) 3_656 . . . ?
K2 O9 B5 K4 131.33(18) 3_656 . . 3_666 ?
K2 O9 B5 O8 -116.8(3) 3_656 . . . ?
K2 O9 B5 O10 61.5(3) 3_656 . . . ?
K2 O9 B3 K4 -134.06(12) 3_656 . . . ?
K2 O9 B3 K3 48.23(14) 3_656 . . 1_655 ?
K2 O9 B3 O5 100.8(2) 3_656 . . . ?
K2 O9 B3 O3 -136.73(19) 3_656 . . . ?
K2 O9 B3 O4 -17.3(3) 3_656 . . . ?
K2 O9 B3 Li1 168.11(15) 3_656 . . . ?
K2 O4 B1 K1 89.78(18) 3_656 . . . ?
K2 O4 B1 K1 -172.2(3) 3_656 . . 2_756 ?
K2 O4 B1 O2 -125.6(3) 3_656 . . . ?
K2 O4 B1 O1 53.6(4) 3_656 . . . ?
K2 O4 B3 K4 80.29(17) 3_656 . . . ?
K2 O4 B3 K3 -73.08(5) 3_656 . . 1_655 ?
K2 O4 B3 O5 -105.4(2) 3_656 . . . ?
K2 O4 B3 O3 132.6(2) 3_656 . . . ?
K2 O4 B3 O9 14.3(2) 3_656 . . . ?
K2 O4 B3 Li1 -170.95(19) 3_656 . . . ?
K2 O15 B7 O14 105.3(3) 1_655 . . . ?
K2 O15 B7 O7 -75.1(3) 1_655 . . . ?
K2 O12 B6 K4 -80.4(6) 3_656 . . 3_666 ?
K2 O12 B6 K2 51.3(3) 3_656 . . . ?
K2 O12 B6 O10 -10.1(4) 3_656 . . . ?
K2 O12 B6 O11 -127.8(3) 3_656 . . . ?
K2 O12 B6 O13 106.0(3) 3_656 . . . ?
K2 O13 B6 K4 77.29(14) . . . 3_666 ?
K2 O13 B6 O10 14.1(3) . . . . ?
K2 O13 B6 O11 131.2(3) . . . . ?
K2 O13 B6 O12 -105.2(2) . . . . ?
K3 O5 B3 K4 -149.40(18) 1_655 . . . ?
K3 O5 B3 O3 159.2(2) 1_655 . . . ?
K3 O5 B3 O9 -79.1(2) 1_655 . . . ?
K3 O5 B3 O4 37.0(2) 1_655 . . . ?
K3 O5 B3 Li1 158.75(11) 1_655 . . . ?
K3 O5 B4 K1 13.9(2) 1_655 . . 3_756 ?
K3 O5 B4 O8 76.2(2) 1_655 . . . ?
K3 O5 B4 O7 -39.0(2) 1_655 . . . ?
K3 O5 B4 O6 -161.3(2) 1_655 . . . ?
K3 O5 B4 Li1 -162.83(13) 1_655 . . . ?
K3 O7 B7 K2 14.0(2) 1_655 . . 1_655 ?
K3 O7 B7 O14 -116.9(3) 1_655 . . . ?
K3 O7 B7 O15 63.5(4) 1_655 . . . ?
K3 O7 B4 K1 -79.07(8) 1_655 . . 3_756 ?
K3 O7 B4 O5 32.9(2) 1_655 . . . ?
K3 O7 B4 O8 -84.7(2) 1_655 . . . ?
K3 O7 B4 O6 156.1(2) 1_655 . . . ?
K3 O7 B4 Li1 92.5(2) 1_655 . . . ?
K3 O4 B1 K1 -16.8(3) 1_655 . . . ?
K3 O4 B1 K1 81.2(5) 1_655 . . 2_756 ?
K3 O4 B1 O2 127.9(3) 1_655 . . . ?
K3 O4 B1 O1 -52.9(4) 1_655 . . . ?
K3 O4 B3 K4 153.37(16) 1_655 . . . ?
K3 O4 B3 O5 -32.3(2) 1_655 . . . ?
K3 O4 B3 O3 -154.3(2) 1_655 . . . ?
K3 O4 B3 O9 87.4(2) 1_655 . . . ?
K3 O4 B3 Li1 -97.9(2) 1_655 . . . ?
K3 O13 B6 K4 -166.6(5) . . . 3_666 ?
K3 O13 B6 K2 116.1(6) . . . . ?
K3 O13 B6 O10 130.2(5) . . . . ?
K3 O13 B6 O11 -112.7(5) . . . . ?
K3 O13 B6 O12 10.9(7) . . . . ?
K1 O8 B5 K4 177.94(10) 3_756 . . . ?
K1 O8 B5 K4 -114.91(13) 3_756 . . 3_666 ?
K1 O8 B5 K2 43.9(3) 3_756 . . 3_656 ?
K1 O8 B5 O10 -65.4(3) 3_756 . . . ?
K1 O8 B5 O9 113.0(3) 3_756 . . . ?
K1 O8 B4 K3 -60.30(9) 3_756 . . 1_655 ?
K1 O8 B4 O5 -110.2(2) 3_756 . . . ?
K1 O8 B4 O7 5.2(2) 3_756 . . . ?
K1 O8 B4 O6 125.3(2) 3_756 . . . ?
K1 O8 B4 Li1 -172.05(18) 3_756 . . . ?
K1 O2 B1 K1 -19.6(4) 2_756 . . . ?
K1 O2 B1 O1 34.9(4) 2_756 . . . ?
K1 O2 B1 O4 -145.9(3) 2_756 . . . ?
K1 O2 B2 K4 -149.26(11) 2_756 . . . ?
K1 O2 B2 K2 -92.59(10) 2_756 . . 4_666 ?
K1 O2 B2 O3 161.5(2) 2_756 . . . ?
K1 O2 B2 O14 -82.1(2) 2_756 . . 3_766 ?
K1 O2 B2 O6 38.2(3) 2_756 . . 3_766 ?
K1 O2 B2 Li1 105.5(2) 2_756 . . . ?
K1 O1 B1 K1 -103.30(13) . . . 2_756 ?
K1 O1 B1 O2 -125.0(3) . . . . ?
K1 O1 B1 O4 55.8(4) . . . . ?
K1 O7 B7 K2 -92.28(19) 3_756 . . 1_655 ?
K1 O7 B7 O14 136.8(3) 3_756 . . . ?
K1 O7 B7 O15 -42.8(4) 3_756 . . . ?
K1 O7 B4 K3 79.07(8) 3_756 . . 1_655 ?
K1 O7 B4 O5 111.9(2) 3_756 . . . ?
K1 O7 B4 O8 -5.7(3) 3_756 . . . ?
K1 O7 B4 O6 -124.8(2) 3_756 . . . ?
K1 O7 B4 Li1 171.52(16) 3_756 . . . ?
K1 O6 B4 K3 140.3(5) 4_565 . . 1_655 ?
K1 O6 B4 K1 7.9(3) 4_565 . . 3_756 ?
K1 O6 B4 O5 -177.73(18) 4_565 . . . ?
K1 O6 B4 O8 -54.8(3) 4_565 . . . ?
K1 O6 B4 O7 62.5(3) 4_565 . . . ?
K1 O6 B4 Li1 -176.17(16) 4_565 . . . ?
K1 O12 B6 K4 161.9(5) 1_455 . . 3_666 ?
K1 O12 B6 K2 -66.4(3) 1_455 . . . ?
K1 O12 B6 O10 -127.8(2) 1_455 . . . ?
K1 O12 B6 O11 114.5(3) 1_455 . . . ?
K1 O12 B6 O13 -11.7(4) 1_455 . . . ?
B7 O7 B4 K3 -132.2(3) . . . 1_655 ?
B7 O7 B4 K1 148.8(3) . . . 3_756 ?
B7 O7 B4 O5 -99.3(3) . . . . ?
B7 O7 B4 O8 143.1(3) . . . . ?
B7 O7 B4 O6 24.0(4) . . . . ?
B7 O7 B4 Li1 -39.7(4) . . . . ?
B5 O8 B4 K3 72.4(3) . . . 1_655 ?
B5 O8 B4 K1 132.7(3) . . . 3_756 ?
B5 O8 B4 O5 22.5(4) . . . . ?
B5 O8 B4 O7 137.8(3) . . . . ?
B5 O8 B4 O6 -102.0(3) . . . . ?
B5 O8 B4 Li1 -39.4(4) . . . . ?
B5 O10 B6 K4 103.3(3) . . . 3_666 ?
B5 O10 B6 K2 -156.5(3) . . . . ?
B5 O10 B6 O11 67.6(4) . . . . ?
B5 O10 B6 O12 -52.6(4) . . . . ?
B5 O10 B6 O13 -169.7(3) . . . . ?
B5 O9 B3 K4 106.6(3) . . . . ?
B5 O9 B3 K3 -71.1(3) . . . 1_655 ?
B5 O9 B3 O5 -18.5(4) . . . . ?
B5 O9 B3 O3 103.9(3) . . . . ?
B5 O9 B3 O4 -136.6(3) . . . . ?
B5 O9 B3 Li1 48.8(4) . . . . ?
B1 O2 B2 K4 67.6(3) . . . . ?
B1 O2 B2 K2 124.3(3) . . . 4_666 ?
B1 O2 B2 K1 -143.1(3) . . . 2_756 ?
B1 O2 B2 O3 18.3(4) . . . . ?
B1 O2 B2 O14 134.8(3) . . . 3_766 ?
B1 O2 B2 O6 -105.0(3) . . . 3_766 ?
B1 O2 B2 Li1 -37.6(4) . . . . ?
B1 O4 B3 K4 -61.0(3) . . . . ?
B1 O4 B3 K3 145.6(3) . . . 1_655 ?
B1 O4 B3 O5 113.3(3) . . . . ?
B1 O4 B3 O3 -8.7(4) . . . . ?
B1 O4 B3 O9 -127.0(3) . . . . ?
B1 O4 B3 Li1 47.7(4) . . . . ?
B3 O5 B4 K3 -112.3(3) . . . 1_655 ?
B3 O5 B4 K1 -98.4(3) . . . 3_756 ?
B3 O5 B4 O8 -36.1(4) . . . . ?
B3 O5 B4 O7 -151.3(3) . . . . ?
B3 O5 B4 O6 86.5(3) . . . . ?
B3 O5 B4 Li1 84.9(2) . . . . ?
B3 O3 B2 K4 -134.9(3) . . . . ?
B3 O3 B2 K2 -86.9(3) . . . 4_666 ?
B3 O3 B2 K1 5.1(7) . . . 2_756 ?
B3 O3 B2 O14 -142.9(3) . . . 3_766 ?
B3 O3 B2 O2 -27.4(4) . . . . ?
B3 O3 B2 O6 93.9(3) . . . 3_766 ?
B3 O3 B2 Li1 97.9(3) . . . . ?
B3 O9 B5 K4 -104.3(3) . . . 3_666 ?
B3 O9 B5 K4 -101.0(3) . . . . ?
B3 O9 B5 K2 124.4(3) . . . 3_656 ?
B3 O9 B5 O8 7.6(4) . . . . ?
B3 O9 B5 O10 -174.1(3) . . . . ?
B3 O4 B1 K1 -142.1(2) . . . . ?
B3 O4 B1 K1 -44.1(6) . . . 2_756 ?
B3 O4 B1 O2 2.5(5) . . . . ?
B3 O4 B1 O1 -178.3(3) . . . . ?
B2 O3 B3 K4 135.9(3) . . . . ?
B2 O3 B3 K3 -53.2(6) . . . 1_655 ?
B2 O3 B3 O5 -98.0(3) . . . . ?
B2 O3 B3 O9 139.1(3) . . . . ?
B2 O3 B3 O4 23.0(4) . . . . ?
B2 O3 B3 Li1 -97.5(3) . . . . ?
B2 O14 B7 K2 -124.1(3) 3_766 . . 1_655 ?
B2 O14 B7 O7 -2.9(5) 3_766 . . . ?
B2 O14 B7 O15 176.7(3) 3_766 . . . ?
B2 O2 B1 K1 137.9(4) . . . 2_756 ?
B2 O2 B1 K1 118.3(3) . . . . ?
B2 O2 B1 O1 172.8(3) . . . . ?
B2 O2 B1 O4 -8.0(5) . . . . ?
B2 O6 B4 K3 39.1(7) 3_766 . . 1_655 ?
B2 O6 B4 K1 -93.3(3) 3_766 . . 3_756 ?
B2 O6 B4 O5 81.1(3) 3_766 . . . ?
B2 O6 B4 O8 -156.0(3) 3_766 . . . ?
B2 O6 B4 O7 -38.7(4) 3_766 . . . ?
B2 O6 B4 Li1 82.6(2) 3_766 . . . ?
B4 O5 B3 K4 -35.8(4) . . . . ?
B4 O5 B3 K3 113.6(3) . . . 1_655 ?
B4 O5 B3 O3 -87.2(3) . . . . ?
B4 O5 B3 O9 34.4(4) . . . . ?
B4 O5 B3 O4 150.5(3) . . . . ?
B4 O5 B3 Li1 -87.7(2) . . . . ?
B4 O8 B5 K4 55.1(3) . . . . ?
B4 O8 B5 K4 122.2(2) . . . 3_666 ?
B4 O8 B5 K2 -79.0(3) . . . 3_656 ?
B4 O8 B5 O10 171.7(3) . . . . ?
B4 O8 B5 O9 -9.9(4) . . . . ?
B4 O7 B7 K2 126.0(2) . . . 1_655 ?
B4 O7 B7 O14 -4.9(5) . . . . ?
B4 O7 B7 O15 175.5(3) . . . . ?
B6 O10 B5 K4 -34.5(3) . . . . ?
B6 O10 B5 K4 -98.1(3) . . . 3_666 ?
B6 O10 B5 K2 64.9(3) . . . 3_656 ?
B6 O10 B5 O8 -164.0(3) . . . . ?
B6 O10 B5 O9 17.6(5) . . . . ?
Li1 O5 B3 K4 51.9(2) . . . . ?
Li1 O5 B3 K3 -158.75(11) . . . 1_655 ?
Li1 O5 B3 O3 0.5(2) . . . . ?
Li1 O5 B3 O9 122.1(2) . . . . ?
Li1 O5 B3 O4 -121.8(2) . . . . ?
Li1 O5 B4 K3 162.83(13) . . . 1_655 ?
Li1 O5 B4 K1 176.72(15) . . . 3_756 ?
Li1 O5 B4 O8 -121.0(2) . . . . ?
Li1 O5 B4 O7 123.8(2) . . . . ?
Li1 O5 B4 O6 1.6(3) . . . . ?
Li1 O3 B3 K4 -126.57(14) . . . . ?
Li1 O3 B3 K3 44.3(5) . . . 1_655 ?
Li1 O3 B3 O5 -0.5(3) . . . . ?
Li1 O3 B3 O9 -123.4(2) . . . . ?
Li1 O3 B3 O4 120.5(2) . . . . ?
Li1 O3 B2 K4 127.24(14) . . . . ?
Li1 O3 B2 K2 175.25(12) . . . 4_666 ?
Li1 O3 B2 K1 -92.8(5) . . . 2_756 ?
Li1 O3 B2 O14 119.2(2) . . . 3_766 ?
Li1 O3 B2 O2 -125.3(2) . . . . ?
Li1 O3 B2 O6 -4.0(3) . . . 3_766 ?
Li1 O6 B4 K3 -43.6(6) . . . 1_655 ?
Li1 O6 B4 K1 -175.9(2) . . . 3_756 ?
Li1 O6 B4 O5 -1.6(2) . . . . ?
Li1 O6 B4 O8 121.4(2) . . . . ?
Li1 O6 B4 O7 -121.3(2) . . . . ?
